data_1542953
loop_
_publ_author_name
'Martinez-Ariza, Guillermo'
'McConnell, Nicholas'
'Hulme, Christopher'

_publ_section_title
;
 One-Pot Two-Step Multicomponent Process of Indole and Other Nitrogenous
 Heterocycles or Amines toward \a-Oxo-acetamidines.
;
_journal_issue 8
_journal_name_full 'Organic letters'
_journal_page_first 1864
_journal_page_last 1867
_journal_paper_doi 10.1021/acs.orglett.6b00634
_journal_volume 18
_journal_year 2016
_chemical_formula_moiety 'C22 H15 Br N2 O'
_chemical_formula_sum 'C22 H15 Br N2 O'
_chemical_formula_weight 403.27
_chemical_name_systematic
;
 ?
;
_space_group_crystal_system triclinic
_space_group_IT_number 2
_space_group_name_Hall '-P 1'
_space_group_name_H-M_alt 'P -1'
_symmetry_space_group_name_Hall '-P 1'
_symmetry_space_group_name_H-M 'P -1'
_atom_sites_solution_hydrogens geom
_atom_sites_solution_primary direct
_audit_creation_date 2014-02-20
_audit_creation_method
;
Olex2 1.2
(compiled 2014.02.17 svn.r2891 for OlexSys, GUI svn.r4773)
;
_cell_angle_alpha 71.2120(17)
_cell_angle_beta 89.4040(16)
_cell_angle_gamma 76.7450(15)
_cell_formula_units_Z 2
_cell_length_a 7.9172(4)
_cell_length_b 9.9111(6)
_cell_length_c 12.2268(7)
_cell_measurement_reflns_used 5721
_cell_measurement_temperature 150.
_cell_measurement_theta_max 26.36
_cell_measurement_theta_min 2.24
_cell_volume 882.00(9)
_computing_data_reduction 'SAINT v8.34A (Bruker, 2013)'
_computing_molecular_graphics 'Olex2 (Dolomanov et al., 2009)'
_computing_publication_material 'Olex2 (Dolomanov et al., 2009)'
_computing_structure_refinement 'ShelXL (Sheldrick, 2008)'
_computing_structure_solution 'XT (Sheldrick, 2008)'
_diffrn_ambient_temperature 150.
_diffrn_measured_fraction_theta_full 0.999
_diffrn_measured_fraction_theta_max 0.999
_diffrn_measurement_device_type 'Bruker APEX-II CCD'
_diffrn_measurement_method '\f and \w scans'
_diffrn_radiation_type MoK\a
_diffrn_radiation_wavelength 0.71073
_diffrn_reflns_av_R_equivalents 0.0284
_diffrn_reflns_av_unetI/netI 0.0256
_diffrn_reflns_Laue_measured_fraction_full 0.999
_diffrn_reflns_Laue_measured_fraction_max 0.999
_diffrn_reflns_limit_h_max 8
_diffrn_reflns_limit_h_min -9
_diffrn_reflns_limit_k_max 12
_diffrn_reflns_limit_k_min -12
_diffrn_reflns_limit_l_max 14
_diffrn_reflns_limit_l_min -14
_diffrn_reflns_number 11621
_diffrn_reflns_point_group_measured_fraction_full 0.999
_diffrn_reflns_point_group_measured_fraction_max 0.999
_diffrn_reflns_theta_full 25.000
_diffrn_reflns_theta_max 25.680
_diffrn_reflns_theta_min 1.763
_diffrn_standards_number 0
_exptl_absorpt_coefficient_mu 2.343
_exptl_absorpt_correction_T_max 0.7454
_exptl_absorpt_correction_T_min 0.6335
_exptl_absorpt_correction_type multi-scan
_exptl_absorpt_process_details
;
SADABS-2012/1 (Bruker,2012) was used for absorption correction.
wR2(int) was 0.0637 before and 0.0381 after correction.
The Ratio of minimum to maximum transmission is 0.8499.
The \l/2 correction factor is 0.0015.
;
_exptl_crystal_colour 'clear yellow'
_exptl_crystal_colour_lustre clear
_exptl_crystal_colour_primary yellow
_exptl_crystal_density_diffrn 1.518
_exptl_crystal_description plate
_exptl_crystal_F_000 408
_exptl_crystal_size_max 0.3
_exptl_crystal_size_mid 0.3
_exptl_crystal_size_min 0.1
_refine_diff_density_max 1.132
_refine_diff_density_min -0.347
_refine_diff_density_rms 0.063
_refine_ls_extinction_method none
_refine_ls_goodness_of_fit_ref 1.068
_refine_ls_hydrogen_treatment constr
_refine_ls_matrix_type full
_refine_ls_number_parameters 235
_refine_ls_number_reflns 3338
_refine_ls_number_restraints 0
_refine_ls_restrained_S_all 1.068
_refine_ls_R_factor_all 0.0345
_refine_ls_R_factor_gt 0.0307
_refine_ls_shift/su_max 0.001
_refine_ls_shift/su_mean 0.000
_refine_ls_structure_factor_coef Fsqd
_refine_ls_weighting_details
;
 w=1/[\s^2^(Fo^2^)+(0.0424P)^2^+0.4736P]
 where P=(Fo^2^+2Fc^2^)/3
;
_refine_ls_weighting_scheme calc
_refine_ls_wR_factor_gt 0.0767
_refine_ls_wR_factor_ref 0.0785
_reflns_Friedel_coverage 0.000
_reflns_number_gt 3045
_reflns_number_total 3338
_reflns_threshold_expression 'I > 2\s(I)'
_cod_data_source_file ol6b00634_si_002.cif
_cod_data_source_block mo_ch233_0m_a
_cod_depositor_comments 'Adding full bibliography for 1542953--1542954.cif.'
_cod_database_code 1542953
_shelxl_version_number 2012-9
_shelx_space_group_comment
;
The symmetry employed for this shelxl refinement is uniquely defined
by the following loop, which should always be used as a source of
symmetry information in preference to the above space-group names.
They are only intended as comments.
;
_olex2_refinement_description
;
1. Fixed Uiso
 At 1.2 times of:
  All C(H) groups
2.a Aromatic/amide H refined with riding coordinates:
 C7(H7), C1(H1), C22(H22), C5(H5), C2(H2), C15(H15), C11(H11), C12(H12),
 C21(H21), C6(H6), C18(H18), C14(H14), C13(H13), C19(H19), C20(H20)
;
_olex2_computing_structure_refinement_long 'ShelXL (Sheldrick, 2008)'

loop_
_space_group_symop_operation_xyz
'x, y, z'
'-x, -y, -z'

loop_
_atom_site_label
_atom_site_type_symbol
_atom_site_fract_x
_atom_site_fract_y
_atom_site_fract_z
_atom_site_U_iso_or_equiv
_atom_site_adp_type
_atom_site_occupancy
_atom_site_site_symmetry_order
_atom_site_calc_flag
_atom_site_refinement_flags_posn
Br1 Br 0.65405(3) 0.62607(3) 0.74710(2) 0.03344(10) Uani 1 1 d .
O1 O 0.1464(2) 1.04292(16) 1.09385(13) 0.0293(4) Uani 1 1 d .
N2 N 0.0400(2) 0.71775(19) 1.15682(15) 0.0219(4) Uani 1 1 d .
N1 N 0.2771(2) 0.76736(19) 1.05202(15) 0.0213(4) Uani 1 1 d .
C3 C 0.4264(3) 0.6918(2) 0.91562(18) 0.0203(4) Uani 1 1 d .
C8 C 0.2715(3) 0.6927(2) 0.97305(17) 0.0202(4) Uani 1 1 d .
C4 C 0.4505(3) 0.6246(2) 0.83039(18) 0.0235(5) Uani 1 1 d .
C17 C 0.1899(3) 0.8997(2) 1.29324(18) 0.0215(4) Uani 1 1 d .
C7 C 0.1412(3) 0.6317(2) 0.94669(18) 0.0230(4) Uani 1 1 d .
H7 H 0.0357 0.6363 0.9845 0.028 Uiso 1 1 calc R
C16 C 0.1624(3) 0.9239(2) 1.16828(18) 0.0213(4) Uani 1 1 d .
C1 C 0.4361(3) 0.8094(2) 1.04309(19) 0.0230(4) Uani 1 1 d .
H1 H 0.4730 0.8615 1.0876 0.028 Uiso 1 1 calc R
C10 C -0.0919(3) 0.7523(2) 1.22967(18) 0.0205(4) Uani 1 1 d .
C9 C 0.1527(3) 0.7932(2) 1.12905(17) 0.0202(4) Uani 1 1 d .
C22 C 0.2384(3) 0.7588(2) 1.3745(2) 0.0264(5) Uani 1 1 d .
H22 H 0.2539 0.6751 1.3502 0.032 Uiso 1 1 calc R
C5 C 0.3272(3) 0.5589(2) 0.80541(18) 0.0262(5) Uani 1 1 d .
H5 H 0.3466 0.5101 0.7494 0.031 Uiso 1 1 calc R
C2 C 0.5281(3) 0.7657(2) 0.96304(19) 0.0244(5) Uani 1 1 d .
H2 H 0.6397 0.7806 0.9415 0.029 Uiso 1 1 calc R
C15 C -0.1113(3) 0.6413(2) 1.33042(19) 0.0259(5) Uani 1 1 d .
H15 H -0.0400 0.5449 1.3472 0.031 Uiso 1 1 calc R
C11 C -0.2050(3) 0.8911(2) 1.20273(19) 0.0249(5) Uani 1 1 d .
H11 H -0.1968 0.9662 1.1327 0.030 Uiso 1 1 calc R
C12 C -0.3290(3) 0.9190(3) 1.2783(2) 0.0292(5) Uani 1 1 d .
H12 H -0.4054 1.0136 1.2598 0.035 Uiso 1 1 calc R
C21 C 0.2636(3) 0.7415(3) 1.4903(2) 0.0331(5) Uani 1 1 d .
H21 H 0.2963 0.6459 1.5457 0.040 Uiso 1 1 calc R
C6 C 0.1732(3) 0.5641(2) 0.86280(19) 0.0269(5) Uani 1 1 d .
H6 H 0.0880 0.5202 0.8437 0.032 Uiso 1 1 calc R
C18 C 0.1692(3) 1.0218(2) 1.3296(2) 0.0280(5) Uani 1 1 d .
H18 H 0.1372 1.1179 1.2748 0.034 Uiso 1 1 calc R
C14 C -0.2347(3) 0.6720(3) 1.4058(2) 0.0310(5) Uani 1 1 d .
H14 H -0.2450 0.5971 1.4755 0.037 Uiso 1 1 calc R
C13 C -0.3429(3) 0.8109(3) 1.3803(2) 0.0304(5) Uani 1 1 d .
H13 H -0.4263 0.8318 1.4326 0.037 Uiso 1 1 calc R
C19 C 0.1954(3) 1.0027(3) 1.4455(2) 0.0354(6) Uani 1 1 d .
H19 H 0.1818 1.0859 1.4703 0.042 Uiso 1 1 calc R
C20 C 0.2414(3) 0.8631(3) 1.5257(2) 0.0351(6) Uani 1 1 d .
H20 H 0.2578 0.8507 1.6056 0.042 Uiso 1 1 calc R

loop_
_atom_site_aniso_label
_atom_site_aniso_U_11
_atom_site_aniso_U_22
_atom_site_aniso_U_33
_atom_site_aniso_U_23
_atom_site_aniso_U_13
_atom_site_aniso_U_12
Br1 0.03268(15) 0.03522(15) 0.03228(15) -0.01318(10) 0.01249(10) -0.00527(10)
O1 0.0416(10) 0.0197(8) 0.0259(8) -0.0057(6) 0.0038(7) -0.0086(7)
N2 0.0277(10) 0.0203(9) 0.0204(9) -0.0093(7) 0.0018(7) -0.0072(7)
N1 0.0254(9) 0.0212(9) 0.0216(9) -0.0100(7) 0.0038(7) -0.0097(7)
C3 0.0242(11) 0.0135(9) 0.0202(10) -0.0025(8) 0.0012(8) -0.0027(8)
C8 0.0283(11) 0.0157(10) 0.0163(10) -0.0049(8) 0.0017(8) -0.0052(8)
C4 0.0285(12) 0.0188(10) 0.0193(10) -0.0029(8) 0.0055(9) -0.0034(9)
C17 0.0201(10) 0.0245(11) 0.0232(11) -0.0100(9) 0.0038(8) -0.0090(8)
C7 0.0281(12) 0.0226(10) 0.0205(10) -0.0060(8) 0.0026(9) -0.0122(9)
C16 0.0210(11) 0.0192(10) 0.0255(11) -0.0089(9) 0.0033(9) -0.0066(8)
C1 0.0235(11) 0.0214(10) 0.0281(11) -0.0100(9) -0.0004(9) -0.0099(9)
C10 0.0242(11) 0.0222(10) 0.0210(10) -0.0117(8) 0.0004(8) -0.0102(9)
C9 0.0258(11) 0.0176(10) 0.0168(10) -0.0059(8) -0.0004(8) -0.0042(8)
C22 0.0287(12) 0.0261(11) 0.0278(11) -0.0100(9) 0.0011(9) -0.0118(9)
C5 0.0399(13) 0.0221(11) 0.0182(10) -0.0076(8) 0.0040(9) -0.0091(10)
C2 0.0226(11) 0.0224(11) 0.0290(12) -0.0079(9) 0.0029(9) -0.0076(9)
C15 0.0336(13) 0.0215(11) 0.0267(11) -0.0091(9) 0.0027(10) -0.0131(9)
C11 0.0276(12) 0.0252(11) 0.0228(11) -0.0079(9) -0.0012(9) -0.0081(9)
C12 0.0254(12) 0.0322(12) 0.0334(13) -0.0157(10) 0.0005(10) -0.0065(10)
C21 0.0362(14) 0.0374(13) 0.0257(12) -0.0060(10) -0.0025(10) -0.0146(11)
C6 0.0387(13) 0.0259(11) 0.0217(11) -0.0093(9) 0.0027(10) -0.0165(10)
C18 0.0302(12) 0.0259(11) 0.0322(12) -0.0140(10) 0.0022(10) -0.0084(9)
C14 0.0397(14) 0.0342(13) 0.0252(12) -0.0095(10) 0.0075(10) -0.0216(11)
C13 0.0274(12) 0.0430(14) 0.0327(13) -0.0221(11) 0.0097(10) -0.0179(11)
C19 0.0372(14) 0.0419(14) 0.0380(14) -0.0265(12) 0.0049(11) -0.0113(11)
C20 0.0344(14) 0.0538(16) 0.0244(12) -0.0185(11) 0.0035(10) -0.0169(12)

loop_
_atom_type_symbol
_atom_type_description
_atom_type_scat_dispersion_real
_atom_type_scat_dispersion_imag
_atom_type_scat_source
C C 0.0033 0.0016 'International Tables Vol C Tables 4.2.6.8 and 6.1.1.4'
H H 0.0000 0.0000 'International Tables Vol C Tables 4.2.6.8 and 6.1.1.4'
N N 0.0061 0.0033 'International Tables Vol C Tables 4.2.6.8 and 6.1.1.4'
O O 0.0106 0.0060 'International Tables Vol C Tables 4.2.6.8 and 6.1.1.4'
Br Br -0.2901 2.4595 'International Tables Vol C Tables 4.2.6.8 and 6.1.1.4'

loop_
_geom_angle_atom_site_label_1
_geom_angle_atom_site_label_2
_geom_angle_atom_site_label_3
_geom_angle
C9 N2 C10 119.94(17)
C8 N1 C1 107.54(17)
C9 N1 C8 127.41(18)
C9 N1 C1 125.03(18)
C8 C3 C2 107.60(18)
C4 C3 C8 118.01(19)
C4 C3 C2 134.4(2)
N1 C8 C3 107.13(18)
C7 C8 N1 130.2(2)
C7 C8 C3 122.65(19)
C3 C4 Br1 119.56(17)
C5 C4 Br1 119.79(17)
C5 C4 C3 120.7(2)
C22 C17 C16 121.85(19)
C18 C17 C16 118.46(19)
C18 C17 C22 119.7(2)
C6 C7 C8 116.9(2)
O1 C16 C17 123.37(19)
O1 C16 C9 117.62(19)
C17 C16 C9 119.00(17)
C2 C1 N1 110.47(19)
C15 C10 N2 118.20(19)
C11 C10 N2 122.56(19)
C11 C10 C15 119.2(2)
N2 C9 N1 121.11(18)
N2 C9 C16 125.48(19)
N1 C9 C16 113.31(17)
C21 C22 C17 119.8(2)
C4 C5 C6 119.8(2)
C1 C2 C3 107.25(19)
C14 C15 C10 119.9(2)
C12 C11 C10 119.9(2)
C13 C12 C11 120.8(2)
C20 C21 C22 120.2(2)
C7 C6 C5 121.9(2)
C19 C18 C17 119.8(2)
C13 C14 C15 120.5(2)
C12 C13 C14 119.6(2)
C18 C19 C20 120.3(2)
C21 C20 C19 120.3(2)

loop_
_geom_bond_atom_site_label_1
_geom_bond_atom_site_label_2
_geom_bond_distance
Br1 C4 1.898(2)
O1 C16 1.216(3)
N2 C10 1.419(3)
N2 C9 1.268(3)
N1 C8 1.399(3)
N1 C1 1.407(3)
N1 C9 1.394(3)
C3 C8 1.407(3)
C3 C4 1.397(3)
C3 C2 1.440(3)
C8 C7 1.397(3)
C4 C5 1.377(3)
C17 C16 1.479(3)
C17 C22 1.398(3)
C17 C18 1.394(3)
C7 C6 1.387(3)
C16 C9 1.537(3)
C1 C2 1.338(3)
C10 C15 1.397(3)
C10 C11 1.397(3)
C22 C21 1.382(3)
C5 C6 1.400(3)
C15 C14 1.386(3)
C11 C12 1.384(3)
C12 C13 1.380(3)
C21 C20 1.381(4)
C18 C19 1.378(3)
C14 C13 1.384(4)
C19 C20 1.383(4)

loop_
_geom_torsion_atom_site_label_1
_geom_torsion_atom_site_label_2
_geom_torsion_atom_site_label_3
_geom_torsion_atom_site_label_4
_geom_torsion
Br1 C4 C5 C6 -176.83(16)
O1 C16 C9 N2 -118.3(2)
O1 C16 C9 N1 58.3(3)
N2 C10 C15 C14 177.81(19)
N2 C10 C11 C12 -178.81(19)
N1 C8 C7 C6 179.7(2)
N1 C1 C2 C3 0.3(2)
C3 C8 C7 C6 2.2(3)
C3 C4 C5 C6 2.4(3)
C8 N1 C1 C2 0.3(2)
C8 N1 C9 N2 18.9(3)
C8 N1 C9 C16 -157.85(19)
C8 C3 C4 Br1 178.01(14)
C8 C3 C4 C5 -1.2(3)
C8 C3 C2 C1 -0.8(2)
C8 C7 C6 C5 -1.0(3)
C4 C3 C8 N1 -179.11(17)
C4 C3 C8 C7 -1.1(3)
C4 C3 C2 C1 179.3(2)
C4 C5 C6 C7 -1.3(3)
C17 C16 C9 N2 61.6(3)
C17 C16 C9 N1 -121.9(2)
C17 C22 C21 C20 -0.1(4)
C17 C18 C19 C20 -0.2(4)
C16 C17 C22 C21 179.6(2)
C16 C17 C18 C19 -179.5(2)
C1 N1 C8 C3 -0.8(2)
C1 N1 C8 C7 -178.6(2)
C1 N1 C9 N2 -159.0(2)
C1 N1 C9 C16 24.3(3)
C10 N2 C9 N1 -176.03(18)
C10 N2 C9 C16 0.3(3)
C10 C15 C14 C13 2.1(3)
C10 C11 C12 C13 -0.2(3)
C9 N2 C10 C15 -125.4(2)
C9 N2 C10 C11 56.5(3)
C9 N1 C8 C3 -178.97(19)
C9 N1 C8 C7 3.3(3)
C9 N1 C1 C2 178.53(19)
C22 C17 C16 O1 -168.4(2)
C22 C17 C16 C9 11.7(3)
C22 C17 C18 C19 -0.5(3)
C22 C21 C20 C19 -0.6(4)
C2 C3 C8 N1 1.0(2)
C2 C3 C8 C7 178.95(19)
C2 C3 C4 Br1 -2.1(3)
C2 C3 C4 C5 178.6(2)
C15 C10 C11 C12 3.0(3)
C15 C14 C13 C12 0.8(3)
C11 C10 C15 C14 -3.9(3)
C11 C12 C13 C14 -1.7(3)
C18 C17 C16 O1 10.5(3)
C18 C17 C16 C9 -169.3(2)
C18 C17 C22 C21 0.7(3)
C18 C19 C20 C21 0.8(4)
